data_7225607
loop_
_publ_author_name
'Bhattacharya, Biswajit'
'Maity, Dilip Kumar'
'Layek, Animesh'
'Jahiruddin, Sk'
'Halder, Arijit'
'Dey, Arka'
'Ghosh, Saheli'
'Chowdhury, Chandra'
'Datta, Ayan'
'Ray, Partha Pratim'
'Ghoshal, Debajyoti'

_publ_section_title
;
 Multifunctional mixed ligand metal organic frameworks: X-ray structure,
 adsorption, luminescence and electrical conductivity with theoretical
 correlation
;
_journal_issue 30
_journal_name_full CrystEngComm
_journal_page_first 5754
_journal_paper_doi 10.1039/C6CE01173J
_journal_volume 18
_journal_year 2016
_chemical_formula_sum 'C28 H20 N8 O6 Zn'
_chemical_formula_weight 629.89
_chemical_name_systematic
;
 ?
;
_space_group_IT_number 2
_symmetry_cell_setting triclinic
_symmetry_space_group_name_Hall '-P 1'
_symmetry_space_group_name_H-M 'P -1'
_atom_sites_solution_hydrogens geom
_atom_sites_solution_primary direct
_atom_sites_solution_secondary difmap
_audit_creation_method SHELXL-97
_audit_update_record
;
2016-02-20 deposited with the CCDC.
2016-06-17 downloaded from the CCDC.
;
_cell_angle_alpha 81.382(5)
_cell_angle_beta 86.711(5)
_cell_angle_gamma 63.095(5)
_cell_formula_units_Z 2
_cell_length_a 10.377(5)
_cell_length_b 10.954(5)
_cell_length_c 13.394(5)
_cell_measurement_reflns_used 250
_cell_measurement_temperature 298(2)
_cell_measurement_theta_max 27.7
_cell_measurement_theta_min 2.1
_cell_volume 1342.3(10)
_computing_cell_refinement 'SMART APEX II'
_computing_data_collection 'SMART APEX II (Bruker,2010)'
_computing_data_reduction 'SAINT (Bruker,2000)'
_computing_molecular_graphics 'Ortep-3v2 for windows (Farrugia, 1997)'
_computing_publication_material 'PLATON (Spek, 2008)'
_computing_structure_refinement 'SHELXL-97 (Sheldrick, 2008)'
_computing_structure_solution 'SHELXS-97 (Sheldrick, 2008)'
_diffrn_ambient_temperature 298(2)
_diffrn_measured_fraction_theta_full 0.992
_diffrn_measured_fraction_theta_max 0.992
_diffrn_measurement_device_type 'CCD area detector'
_diffrn_measurement_method 'phi and omega scans'
_diffrn_radiation_monochromator graphite
_diffrn_radiation_source 'fine-focus sealed tube'
_diffrn_radiation_type MoK\a
_diffrn_radiation_wavelength 0.71073
_diffrn_reflns_av_R_equivalents 0.0249
_diffrn_reflns_av_sigmaI/netI 0.0249
_diffrn_reflns_limit_h_max 13
_diffrn_reflns_limit_h_min -13
_diffrn_reflns_limit_k_max 14
_diffrn_reflns_limit_k_min -14
_diffrn_reflns_limit_l_max 17
_diffrn_reflns_limit_l_min -17
_diffrn_reflns_number 22740
_diffrn_reflns_theta_full 27.67
_diffrn_reflns_theta_max 27.67
_diffrn_reflns_theta_min 2.11
_exptl_absorpt_coefficient_mu 0.975
_exptl_absorpt_correction_T_max 0.9573
_exptl_absorpt_correction_T_min 0.8957
_exptl_absorpt_correction_type multi-scan
_exptl_absorpt_process_details
;
'XPREP' - A PROGRAM DATA PREPARATION & RECIPROCAL 
SPACE EXPLORATION,
Bruker Analytical X-ray Systems, 1997
;
_exptl_crystal_colour Red
_exptl_crystal_density_diffrn 1.558
_exptl_crystal_density_method 'not measured'
_exptl_crystal_description Block
_exptl_crystal_F_000 644
_exptl_crystal_size_max 0.20
_exptl_crystal_size_mid 0.10
_exptl_crystal_size_min 0.10
_refine_diff_density_max 0.898
_refine_diff_density_min -1.021
_refine_diff_density_rms 0.068
_refine_ls_extinction_method none
_refine_ls_goodness_of_fit_ref 1.042
_refine_ls_hydrogen_treatment noref
_refine_ls_matrix_type full
_refine_ls_number_parameters 407
_refine_ls_number_reflns 6235
_refine_ls_number_restraints 0
_refine_ls_restrained_S_all 1.042
_refine_ls_R_factor_all 0.0465
_refine_ls_R_factor_gt 0.0400
_refine_ls_shift/su_max 0.007
_refine_ls_shift/su_mean 0.000
_refine_ls_structure_factor_coef Fsqd
_refine_ls_weighting_details 'calc w=1/[\s^2^(Fo^2^)+(0.0582P)^2^+1.0719P] where P=(Fo^2^+2Fc^2^)/3'
_refine_ls_weighting_scheme calc
_refine_ls_wR_factor_gt 0.1075
_refine_ls_wR_factor_ref 0.1123
_reflns_number_gt 5464
_reflns_number_total 6235
_reflns_threshold_expression >2\s(I)
_cod_data_source_file c6ce01173j2.cif
_cod_data_source_block DG1
_cod_depositor_comments
;
The following automatic conversions were performed:

'_symmetry_cell_setting' value 'Triclinic' changed to 'triclinic'
according to
/usr/data/users/saulius/crontab/automatic-downloads/rss-feeds/RSC/lib/dictionaries/cif_core.dic
dictionary named 'cif_core.dic' version 2.4.2 from 2011-04-26.

Automatic conversion script
Id: cif_fix_values 4268 2015-11-12 08:31:59Z antanas 

 Adding full bibliography for 7225607--7225608.cif.
;
_cod_original_sg_symbol_H-M P-1
_cod_database_code 7225607

loop_
_symmetry_equiv_pos_as_xyz
'x, y, z'
'-x, -y, -z'

loop_
_atom_site_label
_atom_site_type_symbol
_atom_site_fract_x
_atom_site_fract_y
_atom_site_fract_z
_atom_site_U_iso_or_equiv
_atom_site_adp_type
_atom_site_occupancy
_atom_site_symmetry_multiplicity
_atom_site_calc_flag
_atom_site_refinement_flags
_atom_site_disorder_group
C1 C 0.5194(3) 0.1770(3) 0.64164(18) 0.0435(6) Uani 1 1 d . .
H1 H 0.4908 0.1167 0.6187 0.052 Uiso 1 1 calc R .
C2 C 0.5217(4) 0.1789(3) 0.74464(18) 0.0473(7) Uani 1 1 d . .
H2 H 0.4950 0.1213 0.7899 0.057 Uiso 1 1 calc R .
C3 C 0.5642(3) 0.2677(3) 0.77871(16) 0.0334(5) Uani 1 1 d . .
C4 C 0.5984(3) 0.3543(2) 0.70922(17) 0.0348(5) Uani 1 1 d . .
H4 H 0.6247 0.4172 0.7302 0.042 Uiso 1 1 calc R .
C5 C 0.5930(3) 0.3461(2) 0.60779(16) 0.0319(5) Uani 1 1 d . .
H51 H 0.6160 0.4049 0.5610 0.038 Uiso 1 1 calc R .
C6 C 0.5710(3) 0.1981(3) 1.04584(17) 0.0400(6) Uani 1 1 d . .
C7 C 0.5831(11) 0.0862(10) 1.1143(7) 0.054(2) Uani 0.50 1 d P 1
C8 C 0.5897(11) 0.0956(9) 1.2171(6) 0.052(2) Uani 0.50 1 d P 1
C7A C 0.5137(9) 0.1246(10) 1.1161(7) 0.0400(18) Uani 0.50 1 d P 2
C8A C 0.5164(8) 0.1351(9) 1.2178(6) 0.0386(16) Uani 0.50 1 d P 2
C9 C 0.6011(4) 0.2969(3) 1.18209(19) 0.0505(7) Uani 1 1 d . .
H9 H 0.6215 0.3629 1.2042 0.061 Uiso 1 1 calc R .
C10 C 0.5985(4) 0.2954(3) 1.07963(19) 0.0538(8) Uani 1 1 d . .
H10 H 0.6152 0.3597 1.0343 0.065 Uiso 1 1 calc R .
C11 C 0.2867(2) 0.2991(2) 0.41300(16) 0.0301(5) Uani 1 1 d . .
C12 C 0.1252(2) 0.3689(2) 0.39898(16) 0.0284(4) Uani 1 1 d . .
C13 C 0.0552(3) 0.5095(2) 0.36258(18) 0.0333(5) Uani 1 1 d . .
H13 H 0.1070 0.5607 0.3519 0.040 Uiso 1 1 calc R .
C14 C -0.0928(3) 0.5731(2) 0.34227(19) 0.0366(5) Uani 1 1 d . .
C15 C -0.1697(2) 0.4964(2) 0.35951(18) 0.0335(5) Uani 1 1 d . .
H15 H -0.2684 0.5390 0.3458 0.040 Uiso 1 1 calc R .
C16 C -0.1005(2) 0.3565(2) 0.39707(16) 0.0276(4) Uani 1 1 d . .
C17 C -0.1841(2) 0.2736(2) 0.41412(16) 0.0287(4) Uani 1 1 d . .
C18 C 0.0472(2) 0.2935(2) 0.41675(16) 0.0291(4) Uani 1 1 d . .
H18 H 0.0941 0.2000 0.4421 0.035 Uiso 1 1 calc R .
C19 C 0.2053(5) 0.4633(5) 0.9304(3) 0.0771(11) Uani 1 1 d . .
H19 H 0.2125 0.4940 0.8626 0.093 Uiso 1 1 calc R .
C20 C 0.1790(4) 0.3497(4) 0.9524(3) 0.0661(9) Uani 1 1 d . .
H20 H 0.1702 0.3045 0.9016 0.079 Uiso 1 1 calc R .
C21 C 0.1662(4) 0.3056(4) 1.0524(2) 0.0544(7) Uani 1 1 d . .
C22 C 0.1813(4) 0.3750(4) 1.1246(3) 0.0655(9) Uani 1 1 d . .
H22 H 0.1732 0.3474 1.1928 0.079 Uiso 1 1 calc R .
C23 C 0.2086(5) 0.4861(4) 1.0935(4) 0.0800(12) Uani 1 1 d . .
H23 H 0.2192 0.5326 1.1426 0.096 Uiso 1 1 calc R .
C24 C 0.0913(4) 0.0413(4) 1.1851(3) 0.0629(9) Uani 1 1 d . .
C25 C 0.0709(8) -0.0282(7) 1.1141(3) 0.129(3) Uani 1 1 d . .
H25 H 0.0888 -0.0093 1.0461 0.154 Uiso 1 1 calc R .
C26 C 0.0237(8) -0.1259(7) 1.1464(4) 0.137(3) Uani 1 1 d . .
H26 H 0.0068 -0.1704 1.0985 0.164 Uiso 1 1 calc R .
C27 C 0.0344(4) -0.1031(3) 1.3087(3) 0.0575(8) Uani 1 1 d . .
H27 H 0.0262 -0.1312 1.3768 0.069 Uiso 1 1 calc R .
C28 C 0.0813(4) -0.0035(3) 1.2839(2) 0.0563(7) Uani 1 1 d . .
H28 H 0.1059 0.0326 1.3342 0.068 Uiso 1 1 calc R .
N1 N 0.5562(2) 0.2575(2) 0.57391(13) 0.0304(4) Uani 1 1 d . .
N2 N 0.5726(3) 0.2791(2) 0.88280(14) 0.0404(5) Uani 1 1 d . .
N3 N 0.5631(3) 0.1855(2) 0.94169(15) 0.0434(5) Uani 1 1 d . .
N4 N 0.5765(3) 0.2105(2) 1.25078(14) 0.0396(5) Uani 1 1 d . .
N5 N 0.2208(4) 0.5312(4) 0.9971(3) 0.0860(11) Uani 1 1 d . .
N6 N 0.1326(3) 0.1907(3) 1.0734(2) 0.0627(7) Uani 1 1 d . .
N7 N 0.1323(4) 0.1508(3) 1.1629(2) 0.0658(8) Uani 1 1 d . .
N8 N 0.0007(4) -0.1602(3) 1.2433(2) 0.0728(9) Uani 1 1 d . .
O1 O 0.35334(18) 0.17219(18) 0.44173(14) 0.0399(4) Uani 1 1 d . .
O2 O 0.35231(18) 0.37277(19) 0.39128(13) 0.0380(4) Uani 1 1 d . .
O1W O 0.70280(18) 0.03030(17) 0.44359(13) 0.0378(4) Uani 1 1 d . .
H1WA H 0.6719 -0.0068 0.4936 0.057 Uiso 1 1 d R .
H1WB H 0.7086 -0.0092 0.3920 0.057 Uiso 1 1 d R .
O3 O -0.12280(19) 0.15227(18) 0.45511(16) 0.0452(4) Uani 1 1 d . .
O4 O -0.31608(16) 0.33623(17) 0.38521(11) 0.0309(3) Uani 1 1 d . .
O5 O -0.1665(2) 0.7090(2) 0.30387(19) 0.0596(6) Uani 1 1 d . .
H5 H -0.1108 0.7440 0.2966 0.089 Uiso 1 1 calc R .
Zn1 Zn 0.56232(3) 0.23707(3) 0.412413(17) 0.02639(9) Uani 1 1 d . .

loop_
_atom_site_aniso_label
_atom_site_aniso_U_11
_atom_site_aniso_U_22
_atom_site_aniso_U_33
_atom_site_aniso_U_23
_atom_site_aniso_U_13
_atom_site_aniso_U_12
C1 0.0678(18) 0.0584(16) 0.0256(11) -0.0045(10) 0.0001(11) -0.0472(15)
C2 0.079(2) 0.0618(17) 0.0242(11) -0.0008(11) 0.0018(12) -0.0532(16)
C3 0.0423(13) 0.0406(12) 0.0208(10) -0.0035(9) -0.0004(9) -0.0218(11)
C4 0.0471(14) 0.0352(12) 0.0285(11) -0.0056(9) 0.0016(10) -0.0237(11)
C5 0.0396(12) 0.0328(11) 0.0256(10) -0.0015(8) 0.0023(9) -0.0193(10)
C6 0.0609(16) 0.0466(14) 0.0210(10) -0.0034(9) 0.0003(10) -0.0319(13)
C7 0.103(8) 0.053(6) 0.025(3) -0.007(3) 0.005(5) -0.053(6)
C8 0.096(7) 0.059(5) 0.025(3) -0.001(3) 0.001(5) -0.056(5)
C7A 0.063(5) 0.046(4) 0.023(3) -0.004(3) 0.005(4) -0.035(4)
C8A 0.057(4) 0.049(4) 0.024(3) -0.006(3) 0.004(3) -0.036(4)
C9 0.088(2) 0.0608(17) 0.0270(12) -0.0054(11) 0.0000(13) -0.0547(17)
C10 0.095(2) 0.0688(19) 0.0246(11) 0.0007(12) 0.0022(13) -0.0632(19)
C11 0.0260(10) 0.0446(13) 0.0250(10) -0.0041(9) -0.0002(8) -0.0205(10)
C12 0.0251(10) 0.0390(11) 0.0254(10) -0.0043(8) -0.0010(8) -0.0182(9)
C13 0.0316(11) 0.0399(12) 0.0358(12) -0.0018(9) -0.0005(9) -0.0235(10)
C14 0.0326(12) 0.0340(12) 0.0436(13) 0.0027(10) -0.0032(10) -0.0173(10)
C15 0.0237(10) 0.0381(12) 0.0387(12) 0.0002(9) -0.0033(9) -0.0152(9)
C16 0.0247(10) 0.0349(11) 0.0272(10) -0.0047(8) 0.0015(8) -0.0169(9)
C17 0.0279(11) 0.0382(11) 0.0259(10) -0.0055(8) 0.0017(8) -0.0198(9)
C18 0.0267(10) 0.0323(11) 0.0311(10) -0.0015(8) -0.0019(8) -0.0162(9)
C19 0.080(3) 0.090(3) 0.070(2) 0.014(2) 0.001(2) -0.054(2)
C20 0.076(2) 0.085(2) 0.0540(18) -0.0045(17) 0.0009(16) -0.052(2)
C21 0.0586(18) 0.0625(18) 0.0551(17) -0.0053(14) 0.0032(14) -0.0397(16)
C22 0.082(2) 0.076(2) 0.0580(19) -0.0115(17) 0.0025(17) -0.052(2)
C23 0.093(3) 0.079(3) 0.094(3) -0.015(2) -0.005(2) -0.060(2)
C24 0.082(2) 0.073(2) 0.0551(18) 0.0024(16) -0.0063(17) -0.056(2)
C25 0.248(7) 0.179(6) 0.050(2) 0.027(3) -0.037(3) -0.184(6)
C26 0.261(8) 0.183(6) 0.065(3) 0.030(3) -0.050(4) -0.194(6)
C27 0.0604(19) 0.0578(18) 0.0521(17) -0.0006(14) 0.0084(15) -0.0276(16)
C28 0.066(2) 0.0598(18) 0.0496(16) -0.0145(14) 0.0070(14) -0.0330(16)
N1 0.0331(10) 0.0376(10) 0.0218(8) -0.0019(7) -0.0003(7) -0.0176(8)
N2 0.0600(14) 0.0488(12) 0.0216(9) -0.0048(8) 0.0008(9) -0.0326(11)
N3 0.0691(16) 0.0504(12) 0.0218(9) -0.0042(9) 0.0011(9) -0.0367(12)
N4 0.0628(14) 0.0450(12) 0.0224(9) -0.0034(8) 0.0003(9) -0.0344(11)
N5 0.087(2) 0.081(2) 0.110(3) 0.010(2) -0.007(2) -0.061(2)
N6 0.083(2) 0.0730(18) 0.0525(15) -0.0060(13) 0.0007(14) -0.0540(17)
N7 0.092(2) 0.081(2) 0.0502(15) -0.0068(14) 0.0005(14) -0.0617(18)
N8 0.090(2) 0.079(2) 0.0703(19) 0.0171(16) -0.0161(17) -0.0626(19)
O1 0.0279(8) 0.0438(10) 0.0455(10) 0.0003(8) -0.0027(7) -0.0156(8)
O2 0.0276(8) 0.0500(10) 0.0420(9) 0.0023(8) -0.0036(7) -0.0245(8)
O1W 0.0391(9) 0.0337(8) 0.0405(9) -0.0013(7) 0.0001(7) -0.0173(7)
O3 0.0322(9) 0.0381(9) 0.0672(12) 0.0056(9) -0.0042(8) -0.0207(8)
O4 0.0262(8) 0.0423(9) 0.0297(8) -0.0009(6) -0.0023(6) -0.0210(7)
O5 0.0400(11) 0.0382(10) 0.0977(18) 0.0153(10) -0.0124(11) -0.0210(9)
Zn1 0.02739(14) 0.03225(15) 0.02259(13) -0.00131(9) -0.00140(9) -0.01663(11)

loop_
_atom_type_symbol
_atom_type_description
_atom_type_scat_dispersion_real
_atom_type_scat_dispersion_imag
_atom_type_scat_source
C C 0.0033 0.0016 'International Tables Vol C Tables 4.2.6.8 and 6.1.1.4'
H H 0.0000 0.0000 'International Tables Vol C Tables 4.2.6.8 and 6.1.1.4'
N N 0.0061 0.0033 'International Tables Vol C Tables 4.2.6.8 and 6.1.1.4'
O O 0.0106 0.0060 'International Tables Vol C Tables 4.2.6.8 and 6.1.1.4'
Zn Zn 0.2839 1.4301 'International Tables Vol C Tables 4.2.6.8 and 6.1.1.4'

loop_
_geom_angle_atom_site_label_1
_geom_angle_atom_site_label_2
_geom_angle_atom_site_label_3
_geom_angle
_geom_angle_site_symmetry_1
_geom_angle_site_symmetry_3
N1 C1 C2 122.9(2) . .
C3 C2 C1 118.6(2) . .
C2 C3 C4 118.9(2) . .
C2 C3 N2 124.3(2) . .
C4 C3 N2 116.7(2) . .
C3 C4 C5 118.8(2) . .
N1 C5 C4 122.9(2) . .
C10 C6 C7 117.7(5) . .
C10 C6 C7A 117.5(4) . .
C7 C6 C7A 26.8(4) . .
C10 C6 N3 124.8(2) . .
C7 C6 N3 115.9(5) . .
C7A C6 N3 116.0(4) . .
C6 C7 C8 117.4(8) . .
N4 C8 C7 123.0(7) . .
C8A C7A C6 118.4(8) . .
N4 C8A C7A 121.2(7) . .
N4 C9 C10 124.0(2) . .
C6 C10 C9 118.8(2) . .
O1 C11 O2 121.6(2) . .
O1 C11 C12 120.8(2) . .
O2 C11 C12 117.6(2) . .
C18 C12 C13 120.0(2) . .
C18 C12 C11 120.7(2) . .
C13 C12 C11 119.2(2) . .
C14 C13 C12 119.8(2) . .
O5 C14 C15 117.7(2) . .
O5 C14 C13 122.5(2) . .
C15 C14 C13 119.8(2) . .
C14 C15 C16 120.6(2) . .
C18 C16 C15 119.3(2) . .
C18 C16 C17 120.3(2) . .
C15 C16 C17 120.3(2) . .
O3 C17 O4 124.7(2) . .
O3 C17 C16 119.0(2) . .
O4 C17 C16 116.3(2) . .
C12 C18 C16 120.5(2) . .
N5 C19 C20 125.1(4) . .
C21 C20 C19 117.4(4) . .
C22 C21 C20 119.0(3) . .
C22 C21 N6 124.4(3) . .
C20 C21 N6 116.5(3) . .
C21 C22 C23 118.3(4) . .
N5 C23 C22 123.9(4) . .
C28 C24 C25 117.7(3) . .
C28 C24 N7 117.0(3) . .
C25 C24 N7 125.1(3) . .
C26 C25 C24 118.3(4) . .
N8 C26 C25 123.3(4) . .
N8 C27 C28 124.3(3) . .
C24 C28 C27 119.0(3) . .
C1 N1 C5 117.80(19) . .
C1 N1 Zn1 120.11(16) . .
C5 N1 Zn1 122.05(15) . .
N3 N2 C3 113.8(2) . .
N2 N3 C6 113.5(2) . .
C9 N4 C8 114.4(4) . .
C9 N4 C8A 117.0(4) . .
C8 N4 C8A 29.2(4) . .
C9 N4 Zn1 120.36(17) . 1_556
C8 N4 Zn1 124.0(4) . 1_556
C8A N4 Zn1 119.5(3) . 1_556
C19 N5 C23 116.3(3) . .
N7 N6 C21 113.3(3) . .
N6 N7 C24 113.9(3) . .
C27 N8 C26 116.7(3) . .
C11 O2 Zn1 103.91(15) . .
C17 O4 Zn1 118.75(15) . 1_455
O4 Zn1 O2 109.76(8) 1_655 .
O4 Zn1 O1W 106.42(8) 1_655 .
O2 Zn1 O1W 143.67(7) . .
O4 Zn1 N1 90.42(7) 1_655 .
O2 Zn1 N1 92.60(7) . .
O1W Zn1 N1 90.30(7) . .
O4 Zn1 N4 89.12(7) 1_655 1_554
O2 Zn1 N4 89.43(8) . 1_554
O1W Zn1 N4 87.91(8) . 1_554
N1 Zn1 N4 177.95(8) . 1_554

loop_
_geom_bond_atom_site_label_1
_geom_bond_atom_site_label_2
_geom_bond_distance
_geom_bond_site_symmetry_2
C1 N1 1.331(3) .
C1 C2 1.385(3) .
C2 C3 1.376(3) .
C3 C4 1.377(3) .
C3 N2 1.430(3) .
C4 C5 1.381(3) .
C5 N1 1.335(3) .
C6 C10 1.364(4) .
C6 C7 1.377(10) .
C6 C7A 1.424(10) .
C6 N3 1.433(3) .
C7 C8 1.403(13) .
C8 N4 1.347(9) .
C7A C8A 1.386(13) .
C8A N4 1.369(8) .
C9 N4 1.319(3) .
C9 C10 1.377(4) .
C11 O1 1.249(3) .
C11 O2 1.266(3) .
C11 C12 1.504(3) .
C12 C18 1.384(3) .
C12 C13 1.393(3) .
C13 C14 1.392(3) .
C14 O5 1.361(3) .
C14 C15 1.386(3) .
C15 C16 1.390(3) .
C16 C18 1.390(3) .
C16 C17 1.503(3) .
C17 O3 1.237(3) .
C17 O4 1.275(3) .
C19 N5 1.304(6) .
C19 C20 1.378(5) .
C20 C21 1.374(5) .
C21 C22 1.372(5) .
C21 N6 1.437(4) .
C22 C23 1.372(5) .
C23 N5 1.332(6) .
C24 C28 1.356(4) .
C24 C25 1.384(6) .
C24 N7 1.432(4) .
C25 C26 1.373(6) .
C26 N8 1.334(5) .
C27 N8 1.295(5) .
C27 C28 1.376(5) .
N1 Zn1 2.2021(19) .
N2 N3 1.234(3) .
N4 Zn1 2.215(2) 1_556
N6 N7 1.212(4) .
O2 Zn1 2.0130(19) .
O1W Zn1 2.0561(18) .
O4 Zn1 1.9935(17) 1_455
Zn1 O4 1.9935(17) 1_655
Zn1 N4 2.215(2) 1_554
